data_9001630
loop_
_publ_author_name
'Downs, R. T.'
'Hazen, R. M.'
'Finger, L. W.'

_publ_section_title
;
 The high-pressure crystal chemistry of low albite and the origin of the
 pressure dependency of Al-Si ordering
 P = 0, complete data set
 Note: sample is from Crete
;
_journal_name_full 'American Mineralogist'
_journal_page_first 1042
_journal_page_last 1052
_journal_volume 79
_journal_year 1994
_chemical_formula_sum 'Al Na O8 Si3'
_chemical_name_mineral Albite
_space_group_IT_number 2
_symmetry_space_group_name_Hall '-P 1 (1/2*x+1/2*y,1/2*x-1/2*y,-z)'
_symmetry_space_group_name_H-M 'C -1'
_cell_angle_alpha 94.245
_cell_angle_beta 116.605
_cell_angle_gamma 87.809
_cell_length_a 8.1372
_cell_length_b 12.787
_cell_length_c 7.1574
_cell_formula_units_Z 4
_cell_volume 664.037
_database_code_amcsd 0001682
_exptl_crystal_density_diffrn 2.623
_cod_original_formula_sum 'Al Si3 Na O8'
_cod_database_code 9001630

loop_
_symmetry_equiv_pos_as_xyz
x,y,z
1/2+x,1/2+y,z
-x,-y,-z
1/2-x,1/2-y,-z

loop_
_atom_site_aniso_label
_atom_site_aniso_U_11
_atom_site_aniso_U_22
_atom_site_aniso_U_33
_atom_site_aniso_U_12
_atom_site_aniso_U_13
_atom_site_aniso_U_23
Al 0.00895 0.00838 0.00797 -0.00117 0.00430 0.00034
Si1m 0.00871 0.00771 0.00672 0.00128 0.00367 0.00080
Si2o 0.00801 0.00675 0.00914 0.00001 0.00358 0.00074
Si2m 0.00752 0.00710 0.00915 0.00052 0.00368 0.00107
Na 0.01584 0.05300 0.03482 -0.00416 0.00958 -0.02492
O(A1) 0.01914 0.01345 0.01004 -0.00012 0.00797 0.00219
O(A2) 0.00957 0.00824 0.01235 -0.00037 0.00341 0.00182
O(B)o 0.01490 0.01468 0.01784 -0.00300 0.01014 -0.00131
O(B)m 0.01560 0.01915 0.02323 0.00431 0.01358 0.00120
O(C)o 0.01330 0.00958 0.01625 -0.00143 0.00647 -0.00006
O(C)m 0.01228 0.00891 0.01686 0.00204 0.00429 0.00146
O(D)o 0.01449 0.01413 0.00997 0.00241 0.00248 0.00165
O(D)m 0.01637 0.01537 0.01058 -0.00234 0.00101 -0.00066

loop_
_atom_site_label
_atom_site_fract_x
_atom_site_fract_y
_atom_site_fract_z
Al 0.00887 0.16835 0.20845
Si1m 0.00371 0.82030 0.23707
Si2o 0.69161 0.11020 0.31483
Si2m 0.68158 0.88176 0.36040
Na 0.26823 0.98930 0.14611
O(A1) 0.00523 0.13114 0.96733
O(A2) 0.59186 0.99705 0.28040
O(B)o 0.81268 0.10974 0.19097
O(B)m 0.82013 0.85098 0.25848
O(C)o 0.01288 0.30187 0.27091
O(C)m 0.02337 0.69355 0.22885
O(D)o 0.20681 0.10907 0.38899
O(D)m 0.18403 0.86804 0.43600

loop_
_cod_related_entry_id
_cod_related_entry_database
_cod_related_entry_code
1 AMCSD 0001682
